data_2230493
loop_
_publ_author_name
'Ju, Yue'
'Wu, Jing-Min'
'Li, Cheng-Peng'
'Guo, Jian-Hua'

_publ_section_title
;
 2,5-Bis(5-methylpyrazin-2-yl)-1,3,4-oxadiazole
;
_journal_coeditor_code SU2270
_journal_issue 6
_journal_name_full 'Acta Crystallographica Section E'
_journal_page_first o1416
_journal_paper_doi 10.1107/S1600536811015029
_journal_volume 67
_journal_year 2011
_chemical_formula_iupac 'C12 H10 N6 O'
_chemical_formula_moiety 'C12 H10 N6 O'
_chemical_formula_sum 'C12 H10 N6 O'
_chemical_formula_weight 254.26
_chemical_name_systematic
;
2,5-Bis(5-methylpyrazin-2-yl)-1,3,4-oxadiazole
;
_space_group_IT_number 14
_symmetry_cell_setting monoclinic
_symmetry_space_group_name_Hall '-P 2ybc'
_symmetry_space_group_name_H-M 'P 1 21/c 1'
_atom_sites_solution_hydrogens geom
_atom_sites_solution_primary direct
_atom_sites_solution_secondary difmap
_audit_creation_method SHELXL-97
_cell_angle_alpha 90.00
_cell_angle_beta 101.64(3)
_cell_angle_gamma 90.00
_cell_formula_units_Z 4
_cell_length_a 3.9084(8)
_cell_length_b 19.054(4)
_cell_length_c 16.328(4)
_cell_measurement_reflns_used 460
_cell_measurement_temperature 296(2)
_cell_measurement_theta_max 22.4
_cell_measurement_theta_min 2.3
_cell_volume 1191.0(5)
_computing_cell_refinement 'SAINT (Bruker, 2007)'
_computing_data_collection 'SMART (Bruker, 2007)'
_computing_data_reduction 'SAINT (Bruker, 2007)'
_computing_molecular_graphics 'DIAMOND (Brandenburg, 1999)'
_computing_publication_material 'SHELXTL (Bruker, 2007)'
_computing_structure_refinement 'SHELXL97 (Sheldrick, 2008)'
_computing_structure_solution 'SHELXS97 (Sheldrick, 2008)'
_diffrn_ambient_temperature 296(2)
_diffrn_measured_fraction_theta_full 1.000
_diffrn_measured_fraction_theta_max 1.000
_diffrn_measurement_device_type 'Bruker SMART CCD area-detector'
_diffrn_measurement_method '\f and \w'
_diffrn_radiation_monochromator graphite
_diffrn_radiation_source 'fine-focus sealed tube'
_diffrn_radiation_type MoK\a
_diffrn_radiation_wavelength 0.71073
_diffrn_reflns_av_R_equivalents 0.0744
_diffrn_reflns_av_sigmaI/netI 0.1025
_diffrn_reflns_limit_h_max 3
_diffrn_reflns_limit_h_min -4
_diffrn_reflns_limit_k_max 22
_diffrn_reflns_limit_k_min -22
_diffrn_reflns_limit_l_max 19
_diffrn_reflns_limit_l_min -13
_diffrn_reflns_number 6101
_diffrn_reflns_theta_full 25.00
_diffrn_reflns_theta_max 25.00
_diffrn_reflns_theta_min 2.14
_exptl_absorpt_coefficient_mu 0.099
_exptl_absorpt_correction_T_max 0.9921
_exptl_absorpt_correction_T_min 0.9844
_exptl_absorpt_correction_type multi-scan
_exptl_absorpt_process_details '(SADABS; Sheldrick, 1996)'
_exptl_crystal_colour YELLOW
_exptl_crystal_density_diffrn 1.418
_exptl_crystal_density_method 'not measured'
_exptl_crystal_description BLOCK
_exptl_crystal_F_000 528
_exptl_crystal_size_max 0.16
_exptl_crystal_size_mid 0.12
_exptl_crystal_size_min 0.08
_refine_diff_density_max 0.149
_refine_diff_density_min -0.176
_refine_ls_extinction_method none
_refine_ls_goodness_of_fit_ref 1.001
_refine_ls_hydrogen_treatment constr
_refine_ls_matrix_type full
_refine_ls_number_parameters 174
_refine_ls_number_reflns 2108
_refine_ls_number_restraints 0
_refine_ls_restrained_S_all 1.001
_refine_ls_R_factor_all 0.1499
_refine_ls_R_factor_gt 0.0641
_refine_ls_shift/su_max 0.000
_refine_ls_shift/su_mean 0.000
_refine_ls_structure_factor_coef Fsqd
_refine_ls_weighting_details 'calc w=1/[\s^2^(Fo^2^)+(0.0420P)^2^] where P=(Fo^2^+2Fc^2^)/3'
_refine_ls_weighting_scheme calc
_refine_ls_wR_factor_gt 0.0979
_refine_ls_wR_factor_ref 0.1204
_reflns_number_gt 1077
_reflns_number_total 2108
_reflns_threshold_expression I>2\s(I)
_cod_data_source_file su2270.cif
_cod_data_source_block I
_cod_original_sg_symbol_H-M 'P 21/c'
_cod_database_code 2230493
_cod_database_fobs_code 2230493

loop_
_symmetry_equiv_pos_as_xyz
'x, y, z'
'-x, y+1/2, -z+1/2'
'-x, -y, -z'
'x, -y-1/2, z-1/2'

loop_
_atom_site_type_symbol
_atom_site_label
_atom_site_fract_x
_atom_site_fract_y
_atom_site_fract_z
_atom_site_U_iso_or_equiv
_atom_site_adp_type
_atom_site_calc_flag
_atom_site_refinement_flags
_atom_site_occupancy
_atom_site_symmetry_multiplicity
_atom_site_disorder_assembly
_atom_site_disorder_group
O O1 0.3651(5) 0.85150(10) 0.39441(13) 0.0419(6) Uani d . 1 1 . .
N N1 0.1455(7) 0.98781(14) 0.40516(16) 0.0502(8) Uani d . 1 1 . .
N N2 0.1510(7) 1.08251(13) 0.27453(17) 0.0457(7) Uani d . 1 1 . .
N N3 0.4865(7) 0.86734(14) 0.26968(17) 0.0513(8) Uani d . 1 1 . .
N N4 0.5726(7) 0.79743(14) 0.29485(17) 0.0511(8) Uani d . 1 1 . .
N N5 0.4644(7) 0.73687(13) 0.49788(18) 0.0471(8) Uani d . 1 1 . .
N N6 0.7282(8) 0.61027(13) 0.44708(18) 0.0503(8) Uani d . 1 1 . .
C C1 -0.0765(8) 1.17661(16) 0.3485(2) 0.0551(10) Uani d . 1 1 . .
H H1A 0.0961 1.2080 0.3350 0.083 Uiso calc R 1 1 . .
H H1B -0.1100 1.1863 0.4041 0.083 Uiso calc R 1 1 . .
H H1C -0.2932 1.1831 0.3094 0.083 Uiso calc R 1 1 . .
C C2 0.0444(8) 1.10226(16) 0.3440(2) 0.0387(8) Uani d . 1 1 . .
C C3 0.0457(8) 1.05456(17) 0.4080(2) 0.0495(9) Uani d . 1 1 . .
H H3 -0.0274 1.0699 0.4557 0.059 Uiso calc R 1 1 . .
C C4 0.2502(8) 0.96885(15) 0.3355(2) 0.0386(8) Uani d . 1 1 . .
C C6 0.3694(8) 0.89630(17) 0.3300(2) 0.0411(9) Uani d . 1 1 . .
C C7 0.4940(8) 0.79085(16) 0.3676(2) 0.0403(8) Uani d . 1 1 . .
C C8 0.5402(8) 0.72924(16) 0.4219(2) 0.0398(8) Uani d . 1 1 . .
C C9 0.5263(8) 0.68055(17) 0.5472(2) 0.0485(9) Uani d . 1 1 . .
H H9 0.4742 0.6833 0.6002 0.058 Uiso calc R 1 1 . .
C C10 0.6641(8) 0.61806(17) 0.5240(2) 0.0435(9) Uani d . 1 1 . .
C C11 0.6639(8) 0.66627(17) 0.3962(2) 0.0485(9) Uani d . 1 1 . .
H H11 0.7035 0.6627 0.3421 0.058 Uiso calc R 1 1 . .
C C12 0.7464(9) 0.55814(17) 0.5838(2) 0.0644(11) Uani d . 1 1 . .
H H12A 0.5515 0.5265 0.5760 0.097 Uiso calc R 1 1 . .
H H12B 0.7918 0.5757 0.6401 0.097 Uiso calc R 1 1 . .
H H12C 0.9489 0.5338 0.5737 0.097 Uiso calc R 1 1 . .
C C13 0.2561(8) 1.01613(17) 0.2717(2) 0.0465(9) Uani d . 1 1 . .
H H13 0.3368 1.0011 0.2248 0.056 Uiso calc R 1 1 . .

loop_
_atom_site_aniso_label
_atom_site_aniso_U_11
_atom_site_aniso_U_22
_atom_site_aniso_U_33
_atom_site_aniso_U_12
_atom_site_aniso_U_13
_atom_site_aniso_U_23
O1 0.0517(15) 0.0398(14) 0.0370(14) -0.0001(10) 0.0157(11) -0.0021(11)
N1 0.072(2) 0.0464(18) 0.0363(18) 0.0037(15) 0.0208(17) 0.0015(14)
N2 0.058(2) 0.0384(17) 0.0435(19) -0.0050(14) 0.0157(16) -0.0006(14)
N3 0.072(2) 0.0440(18) 0.043(2) -0.0048(14) 0.0242(17) -0.0012(15)
N4 0.071(2) 0.0427(18) 0.046(2) -0.0013(15) 0.0256(17) -0.0026(15)
N5 0.059(2) 0.0433(18) 0.0426(18) 0.0011(14) 0.0198(16) -0.0029(15)
N6 0.062(2) 0.0465(18) 0.045(2) 0.0080(15) 0.0184(16) -0.0027(16)
C1 0.058(3) 0.047(2) 0.061(3) -0.0026(17) 0.013(2) -0.0034(19)
C2 0.040(2) 0.041(2) 0.035(2) -0.0037(16) 0.0081(17) -0.0045(17)
C3 0.065(2) 0.050(2) 0.038(2) 0.003(2) 0.022(2) -0.0031(19)
C4 0.043(2) 0.037(2) 0.037(2) -0.0047(15) 0.0114(18) -0.0020(16)
C6 0.047(2) 0.043(2) 0.035(2) -0.0105(17) 0.0138(18) -0.0013(17)
C7 0.047(2) 0.033(2) 0.041(2) -0.0037(16) 0.0119(18) -0.0064(18)
C8 0.044(2) 0.038(2) 0.039(2) -0.0026(16) 0.0116(17) -0.0086(17)
C9 0.061(2) 0.050(2) 0.039(2) -0.0018(18) 0.0210(19) -0.0048(19)
C10 0.041(2) 0.047(2) 0.044(2) -0.0004(17) 0.0124(19) -0.0026(18)
C11 0.060(2) 0.051(2) 0.038(2) 0.0036(18) 0.0179(19) -0.0081(18)
C12 0.073(3) 0.064(3) 0.058(3) 0.014(2) 0.019(2) 0.011(2)
C13 0.060(2) 0.049(2) 0.035(2) -0.0086(18) 0.0175(19) -0.0057(18)

loop_
_atom_type_symbol
_atom_type_description
_atom_type_scat_dispersion_real
_atom_type_scat_dispersion_imag
_atom_type_scat_source
C C 0.0033 0.0016 'International Tables Vol C Tables 4.2.6.8 and 6.1.1.4'
H H 0.0000 0.0000 'International Tables Vol C Tables 4.2.6.8 and 6.1.1.4'
N N 0.0061 0.0033 'International Tables Vol C Tables 4.2.6.8 and 6.1.1.4'
O O 0.0106 0.0060 'International Tables Vol C Tables 4.2.6.8 and 6.1.1.4'

loop_
_geom_angle_atom_site_label_1
_geom_angle_atom_site_label_2
_geom_angle_atom_site_label_3
_geom_angle_site_symmetry_1
_geom_angle_site_symmetry_3
_geom_angle
_geom_angle_publ_flag
C6 O1 C7 . . 102.8(2) ?
C3 N1 C4 . . 115.4(3) ?
C13 N2 C2 . . 116.6(3) ?
C6 N3 N4 . . 106.3(2) ?
C7 N4 N3 . . 105.8(3) ?
C9 N5 C8 . . 115.1(3) ?
C10 N6 C11 . . 116.4(3) ?
C2 C1 H1A . . 109.5 ?
C2 C1 H1B . . 109.5 ?
H1A C1 H1B . . 109.5 ?
C2 C1 H1C . . 109.5 ?
H1A C1 H1C . . 109.5 ?
H1B C1 H1C . . 109.5 ?
N2 C2 C3 . . 120.0(3) ?
N2 C2 C1 . . 117.5(3) ?
C3 C2 C1 . . 122.4(3) ?
N1 C3 C2 . . 123.8(3) ?
N1 C3 H3 . . 118.1 ?
C2 C3 H3 . . 118.1 ?
N1 C4 C13 . . 121.4(3) ?
N1 C4 C6 . . 117.6(3) ?
C13 C4 C6 . . 121.0(3) ?
N3 C6 O1 . . 112.6(3) ?
N3 C6 C4 . . 127.9(3) ?
O1 C6 C4 . . 119.5(3) ?
N4 C7 O1 . . 112.6(3) ?
N4 C7 C8 . . 127.8(3) ?
O1 C7 C8 . . 119.6(3) ?
N5 C8 C11 . . 121.9(3) ?
N5 C8 C7 . . 116.8(3) ?
C11 C8 C7 . . 121.3(3) ?
N5 C9 C10 . . 123.9(3) ?
N5 C9 H9 . . 118.1 ?
C10 C9 H9 . . 118.1 ?
N6 C10 C9 . . 120.4(3) ?
N6 C10 C12 . . 118.2(3) ?
C9 C10 C12 . . 121.4(3) ?
N6 C11 C8 . . 122.1(3) ?
N6 C11 H11 . . 118.9 ?
C8 C11 H11 . . 118.9 ?
C10 C12 H12A . . 109.5 ?
C10 C12 H12B . . 109.5 ?
H12A C12 H12B . . 109.5 ?
C10 C12 H12C . . 109.5 ?
H12A C12 H12C . . 109.5 ?
H12B C12 H12C . . 109.5 ?
N2 C13 C4 . . 122.7(3) ?
N2 C13 H13 . . 118.7 ?
C4 C13 H13 . . 118.7 ?

loop_
_geom_bond_atom_site_label_1
_geom_bond_atom_site_label_2
_geom_bond_site_symmetry_2
_geom_bond_distance
_geom_bond_publ_flag
O1 C6 . 1.357(3) ?
O1 C7 . 1.367(3) ?
N1 C3 . 1.334(4) ?
N1 C4 . 1.334(4) ?
N2 C13 . 1.334(4) ?
N2 C2 . 1.339(4) ?
N3 C6 . 1.291(4) ?
N3 N4 . 1.415(3) ?
N4 C7 . 1.293(4) ?
N5 C9 . 1.334(4) ?
N5 C8 . 1.340(4) ?
N6 C10 . 1.338(4) ?
N6 C11 . 1.344(4) ?
C1 C2 . 1.500(4) ?
C1 H1A . 0.9600 ?
C1 H1B . 0.9600 ?
C1 H1C . 0.9600 ?
C2 C3 . 1.384(4) ?
C3 H3 . 0.9300 ?
C4 C13 . 1.381(4) ?
C4 C6 . 1.467(4) ?
C7 C8 . 1.460(4) ?
C8 C11 . 1.390(4) ?
C9 C10 . 1.390(4) ?
C9 H9 . 0.9300 ?
C10 C12 . 1.494(4) ?
C11 H11 . 0.9300 ?
C12 H12A . 0.9600 ?
C12 H12B . 0.9600 ?
C12 H12C . 0.9600 ?
C13 H13 . 0.9300 ?

loop_
_geom_hbond_atom_site_label_D
_geom_hbond_atom_site_label_H
_geom_hbond_atom_site_label_A
_geom_hbond_site_symmetry_A
_geom_hbond_distance_DH
_geom_hbond_distance_HA
_geom_hbond_distance_DA
_geom_hbond_angle_DHA
C11 H11 N2 2_645 0.93 2.59 3.414(4) 148

loop_
_geom_torsion_atom_site_label_1
_geom_torsion_atom_site_label_2
_geom_torsion_atom_site_label_3
_geom_torsion_atom_site_label_4
_geom_torsion_site_symmetry_1
_geom_torsion_site_symmetry_2
_geom_torsion_site_symmetry_3
_geom_torsion_site_symmetry_4
_geom_torsion
_geom_torsion_publ_flag
C6 N3 N4 C7 . . . . 0.9(4) ?
C13 N2 C2 C3 . . . . -0.3(5) ?
C13 N2 C2 C1 . . . . -179.7(3) ?
C4 N1 C3 C2 . . . . 0.5(5) ?
N2 C2 C3 N1 . . . . -0.7(5) ?
C1 C2 C3 N1 . . . . 178.7(3) ?
C3 N1 C4 C13 . . . . 0.6(5) ?
C3 N1 C4 C6 . . . . 178.8(3) ?
N4 N3 C6 O1 . . . . -0.6(4) ?
N4 N3 C6 C4 . . . . 178.9(3) ?
C7 O1 C6 N3 . . . . 0.1(4) ?
C7 O1 C6 C4 . . . . -179.5(3) ?
N1 C4 C6 N3 . . . . -178.7(3) ?
C13 C4 C6 N3 . . . . -0.5(5) ?
N1 C4 C6 O1 . . . . 0.8(4) ?
C13 C4 C6 O1 . . . . 179.0(3) ?
N3 N4 C7 O1 . . . . -0.9(4) ?
N3 N4 C7 C8 . . . . -178.4(3) ?
C6 O1 C7 N4 . . . . 0.5(4) ?
C6 O1 C7 C8 . . . . 178.2(3) ?
C9 N5 C8 C11 . . . . 1.9(5) ?
C9 N5 C8 C7 . . . . -176.8(3) ?
N4 C7 C8 N5 . . . . 174.8(3) ?
O1 C7 C8 N5 . . . . -2.6(4) ?
N4 C7 C8 C11 . . . . -4.0(5) ?
O1 C7 C8 C11 . . . . 178.7(3) ?
C8 N5 C9 C10 . . . . 0.9(5) ?
C11 N6 C10 C9 . . . . 2.3(5) ?
C11 N6 C10 C12 . . . . -177.4(3) ?
N5 C9 C10 N6 . . . . -3.2(5) ?
N5 C9 C10 C12 . . . . 176.5(3) ?
C10 N6 C11 C8 . . . . 0.5(5) ?
N5 C8 C11 N6 . . . . -2.8(5) ?
C7 C8 C11 N6 . . . . 175.9(3) ?
C2 N2 C13 C4 . . . . 1.4(5) ?
N1 C4 C13 N2 . . . . -1.7(5) ?
C6 C4 C13 N2 . . . . -179.8(3) ?

loop_
_cod_related_entry_id
_cod_related_entry_database
_cod_related_entry_code
1 ChemSpider 30656738
